data_4111583
loop_
_publ_author_name
'Paola Gilli'
'Valerio Bertolasi'
'Loretta Pretto'
'Liudmil Antonov'
'Gastone Gilli'

_publ_section_title
;
 Variable-Temperature X-ray Crystallographic and DFT Computational Study
 of the NH...O/N...HO Tautomeric Competition in 1-(Arylazo)-2-naphthols.
 Outline of a Transiton-State Hydrogen-Bond Theory
;
_journal_name_full 'Journal of the American Chemical Society'
_journal_page_first 4943
_journal_page_last 4953
_journal_paper_doi 10.1021/ja0453984
_journal_volume 127
_journal_year 2005
_chemical_formula_moiety 'C16 H11 Cl N2 O'
_chemical_formula_sum 'C16 H11 Cl N2 O'
_chemical_formula_weight 282.72
_chemical_name_systematic
;
 ?
;
_space_group_IT_number 14
_symmetry_cell_setting monoclinic
_symmetry_space_group_name_Hall '-P 2yn'
_symmetry_space_group_name_H-M 'P 1 21/n 1'
_atom_sites_solution_hydrogens difmap
_atom_sites_solution_primary direct
_atom_sites_solution_secondary difmap
_audit_creation_method SHELXL-97
_cell_angle_alpha 90.00
_cell_angle_beta 91.307(2)
_cell_angle_gamma 90.00
_cell_formula_units_Z 4
_cell_length_a 12.9932(5)
_cell_length_b 3.9181(1)
_cell_length_c 25.7473(9)
_cell_measurement_reflns_used 6867
_cell_measurement_temperature 295
_cell_measurement_theta_max 28.0
_cell_measurement_theta_min 1.6
_cell_volume 1310.42(8)
_computing_cell_refinement 'Denzo-SMN (Otwinowski & Minor, 1997)'
_computing_data_collection 'COLLECT (Nonius, 1998)'
_computing_data_reduction 'Denzo-SMN (Otwinowski & Minor, 1997)'
_computing_molecular_graphics 'ORTEP III (Burnett & Johnson, 1996)'
_computing_publication_material
;
SHELXL-97 (Sheldrick, 1997), PARST (Nardelli, 1995)
;
_computing_structure_refinement 'SHELXL-97 (Sheldrick, 1997)'
_computing_structure_solution 'SIR97 (Altomare et al., 1999)'
_diffrn_ambient_temperature 295
_diffrn_measured_fraction_theta_full 0.995
_diffrn_measured_fraction_theta_max 0.995
_diffrn_measurement_device_type 'Nonius Kappa CCD'
_diffrn_measurement_method '\f scans and \w scans'
_diffrn_radiation_monochromator graphite
_diffrn_radiation_source 'fine-focus sealed tube'
_diffrn_radiation_type MoK\a
_diffrn_radiation_wavelength 0.71070
_diffrn_reflns_av_R_equivalents 0.029
_diffrn_reflns_av_sigmaI/netI 0.0368
_diffrn_reflns_limit_h_max 17
_diffrn_reflns_limit_h_min -17
_diffrn_reflns_limit_k_max 5
_diffrn_reflns_limit_k_min -5
_diffrn_reflns_limit_l_max 34
_diffrn_reflns_limit_l_min -33
_diffrn_reflns_number 6867
_diffrn_reflns_theta_full 28.00
_diffrn_reflns_theta_max 28.0
_diffrn_reflns_theta_min 1.6
_exptl_absorpt_coefficient_mu 0.287
_exptl_absorpt_correction_type none
_exptl_crystal_colour red
_exptl_crystal_density_diffrn 1.433
_exptl_crystal_description prismatic
_exptl_crystal_F_000 584
_exptl_crystal_size_max 0.33
_exptl_crystal_size_mid 0.16
_exptl_crystal_size_min 0.07
_refine_diff_density_max 0.187
_refine_diff_density_min -0.213
_refine_diff_density_rms 0.037
_refine_ls_extinction_method none
_refine_ls_goodness_of_fit_ref 1.081
_refine_ls_hydrogen_treatment refall
_refine_ls_matrix_type full
_refine_ls_number_parameters 228
_refine_ls_number_reflns 3132
_refine_ls_number_restraints 0
_refine_ls_restrained_S_all 1.081
_refine_ls_R_factor_all 0.0681
_refine_ls_R_factor_gt 0.0439
_refine_ls_shift/su_max 0.001
_refine_ls_shift/su_mean 0.000
_refine_ls_structure_factor_coef Fsqd
_refine_ls_weighting_details 'calc w=1/[\s^2^(Fo^2^)+(0.0458P)^2^+0.3914P] where P=(Fo^2^+2Fc^2^)/3'
_refine_ls_weighting_scheme calc
_refine_ls_wR_factor_gt 0.1009
_refine_ls_wR_factor_ref 0.1208
_reflns_number_gt 2356
_reflns_number_total 3132
_reflns_threshold_expression I>2sigma(I)
_cod_data_source_file ja0453984si20040730_091150.cif
_cod_data_source_block 2-295
_cod_original_sg_symbol_H-M 'P 21/n'
_cod_database_code 4111583

loop_
_symmetry_equiv_pos_as_xyz
'x, y, z'
'-x+1/2, y+1/2, -z+1/2'
'-x, -y, -z'
'x-1/2, -y-1/2, z-1/2'

loop_
_atom_site_label
_atom_site_type_symbol
_atom_site_fract_x
_atom_site_fract_y
_atom_site_fract_z
_atom_site_U_iso_or_equiv
_atom_site_adp_type
_atom_site_occupancy
_atom_site_symmetry_multiplicity
_atom_site_calc_flag
_atom_site_refinement_flags
Cl1 Cl 0.40123(5) -0.19854(16) 0.43845(2) 0.0739(2) Uani 1 1 d .
O1 O -0.08075(11) 0.4434(4) 0.60699(5) 0.0614(4) Uani 1 1 d .
H2B H -0.032(6) 0.370(16) 0.592(2) 0.074 Uiso 0.42(3) 1 d P
N1 N 0.10181(10) 0.0909(3) 0.64131(5) 0.0386(3) Uani 1 1 d .
H2A H 0.034(3) 0.272(9) 0.5822(13) 0.046 Uiso 0.58(3) 1 d P
N2 N 0.08970(12) 0.1569(4) 0.59219(5) 0.0436(3) Uani 1 1 d .
C1 C 0.02553(12) 0.1885(4) 0.67294(6) 0.0369(3) Uani 1 1 d .
C2 C -0.06580(13) 0.3635(4) 0.65501(7) 0.0447(4) Uani 1 1 d .
C3 C -0.14147(14) 0.4533(5) 0.69222(8) 0.0513(4) Uani 1 1 d .
C4 C -0.12659(14) 0.3848(5) 0.74296(8) 0.0493(5) Uani 1 1 d .
C5 C -0.03715(13) 0.2121(4) 0.76274(6) 0.0407(4) Uani 1 1 d .
C6 C 0.04003(12) 0.1110(4) 0.72794(6) 0.0357(3) Uani 1 1 d .
C7 C -0.02381(15) 0.1392(5) 0.81600(7) 0.0488(5) Uani 1 1 d .
C8 C 0.06177(16) -0.0248(5) 0.83439(7) 0.0505(5) Uani 1 1 d .
C9 C 0.13831(15) -0.1229(5) 0.80015(7) 0.0467(4) Uani 1 1 d .
C10 C 0.12696(13) -0.0589(4) 0.74777(6) 0.0407(4) Uani 1 1 d .
C11 C 0.16687(13) 0.0634(4) 0.55749(6) 0.0397(4) Uani 1 1 d .
C12 C 0.14897(15) 0.1447(5) 0.50545(6) 0.0474(4) Uani 1 1 d .
C13 C 0.22157(15) 0.0665(5) 0.46884(7) 0.0497(4) Uani 1 1 d .
C14 C 0.31043(15) -0.0947(4) 0.48455(7) 0.0473(4) Uani 1 1 d .
C15 C 0.32992(16) -0.1770(5) 0.53615(7) 0.0495(4) Uani 1 1 d .
C16 C 0.25705(14) -0.0987(5) 0.57279(6) 0.0450(4) Uani 1 1 d .
H3 H -0.2023(15) 0.578(5) 0.6804(7) 0.054(5) Uiso 1 1 d .
H4 H -0.1749(16) 0.455(5) 0.7667(8) 0.063(6) Uiso 1 1 d .
H7 H -0.0740(16) 0.213(5) 0.8386(8) 0.068(6) Uiso 1 1 d .
H8 H 0.0688(15) -0.080(5) 0.8704(8) 0.064(6) Uiso 1 1 d .
H9 H 0.1991(16) -0.242(5) 0.8131(8) 0.057(6) Uiso 1 1 d .
H10 H 0.1805(14) -0.125(5) 0.7246(7) 0.050(5) Uiso 1 1 d .
H12 H 0.0866(16) 0.260(5) 0.4961(7) 0.057(6) Uiso 1 1 d .
H13 H 0.2092(15) 0.123(5) 0.4327(8) 0.059(5) Uiso 1 1 d .
H15 H 0.3952(16) -0.293(5) 0.5470(8) 0.060(6) Uiso 1 1 d .
H16 H 0.2733(15) -0.156(5) 0.6084(8) 0.058(6) Uiso 1 1 d .

loop_
_atom_site_aniso_label
_atom_site_aniso_U_11
_atom_site_aniso_U_22
_atom_site_aniso_U_33
_atom_site_aniso_U_23
_atom_site_aniso_U_13
_atom_site_aniso_U_12
Cl1 0.0843(4) 0.0810(4) 0.0578(3) 0.0017(3) 0.0352(3) 0.0149(3)
O1 0.0564(9) 0.0798(10) 0.0477(8) 0.0042(7) -0.0054(6) 0.0196(7)
N1 0.0408(8) 0.0424(7) 0.0327(7) -0.0015(5) 0.0037(5) -0.0009(6)
N2 0.0458(8) 0.0515(9) 0.0337(7) 0.0006(6) 0.0019(6) 0.0062(7)
C1 0.0360(8) 0.0372(8) 0.0376(8) -0.0035(6) 0.0035(6) -0.0012(7)
C2 0.0421(9) 0.0455(9) 0.0464(10) -0.0036(7) -0.0013(7) 0.0011(7)
C3 0.0382(10) 0.0518(10) 0.0641(12) -0.0036(9) 0.0046(8) 0.0067(8)
C4 0.0420(10) 0.0487(10) 0.0580(11) -0.0101(8) 0.0174(8) -0.0019(8)
C5 0.0394(9) 0.0392(8) 0.0440(9) -0.0076(7) 0.0108(7) -0.0085(7)
C6 0.0375(8) 0.0358(8) 0.0342(8) -0.0034(6) 0.0059(6) -0.0065(6)
C7 0.0545(11) 0.0523(10) 0.0402(9) -0.0095(8) 0.0170(8) -0.0119(9)
C8 0.0629(12) 0.0556(11) 0.0334(9) -0.0008(8) 0.0064(8) -0.0140(9)
C9 0.0500(11) 0.0512(10) 0.0390(9) 0.0040(7) 0.0006(7) -0.0047(8)
C10 0.0433(9) 0.0437(9) 0.0355(8) 0.0004(7) 0.0069(7) -0.0015(7)
C11 0.0450(9) 0.0410(8) 0.0331(8) -0.0022(6) 0.0038(7) -0.0007(7)
C12 0.0500(11) 0.0569(11) 0.0352(9) 0.0039(7) -0.0006(7) 0.0057(9)
C13 0.0633(12) 0.0557(11) 0.0303(8) 0.0030(7) 0.0048(8) 0.0007(9)
C14 0.0582(11) 0.0452(9) 0.0391(9) -0.0011(7) 0.0149(8) 0.0007(8)
C15 0.0520(11) 0.0531(10) 0.0436(10) 0.0036(8) 0.0059(8) 0.0089(9)
C16 0.0525(11) 0.0513(10) 0.0312(8) 0.0018(7) 0.0025(7) 0.0049(8)

loop_
_atom_type_symbol
_atom_type_description
_atom_type_scat_dispersion_real
_atom_type_scat_dispersion_imag
_atom_type_scat_source
C C 0.0033 0.0016 'International Tables Vol C Tables 4.2.6.8 and 6.1.1.4'
H H 0.0000 0.0000 'International Tables Vol C Tables 4.2.6.8 and 6.1.1.4'
N N 0.0061 0.0033 'International Tables Vol C Tables 4.2.6.8 and 6.1.1.4'
O O 0.0106 0.0060 'International Tables Vol C Tables 4.2.6.8 and 6.1.1.4'
Cl Cl 0.1484 0.1585 'International Tables Vol C Tables 4.2.6.8 and 6.1.1.4'

loop_
_geom_angle_atom_site_label_1
_geom_angle_atom_site_label_2
_geom_angle_atom_site_label_3
_geom_angle
C2 O1 H2B 106(4)
N2 N1 C1 117.17(14)
N1 N2 C11 119.68(15)
N1 N2 H2A 118(2)
C11 N2 H2A 123(2)
N1 C1 C2 123.54(15)
N1 C1 C6 116.51(14)
C2 C1 C6 119.94(14)
O1 C2 C3 119.50(17)
O1 C2 C1 122.03(15)
C3 C2 C1 118.47(16)
C4 C3 C2 121.04(18)
C4 C3 H3 120.3(11)
C2 C3 H3 118.6(11)
C3 C4 C5 122.64(16)
C3 C4 H4 119.8(13)
C5 C4 H4 117.6(13)
C7 C5 C6 119.10(16)
C7 C5 C4 121.64(15)
C6 C5 C4 119.25(15)
C10 C6 C5 118.68(14)
C10 C6 C1 122.69(13)
C5 C6 C1 118.63(15)
C8 C7 C5 121.10(16)
C8 C7 H7 120.6(13)
C5 C7 H7 118.3(13)
C7 C8 C9 119.89(17)
C7 C8 H8 120.3(12)
C9 C8 H8 119.8(13)
C10 C9 C8 120.40(18)
C10 C9 H9 119.5(12)
C8 C9 H9 120.1(12)
C9 C10 C6 120.82(15)
C9 C10 H10 119.7(11)
C6 C10 H10 119.4(11)
C16 C11 C12 120.10(15)
C16 C11 N2 123.41(15)
C12 C11 N2 116.49(16)
C13 C12 C11 120.25(18)
C13 C12 H12 121.5(12)
C11 C12 H12 118.2(12)
C14 C13 C12 118.99(16)
C14 C13 H13 120.7(12)
C12 C13 H13 120.3(12)
C13 C14 C15 121.70(16)
C13 C14 Cl1 119.11(13)
C15 C14 Cl1 119.19(15)
C14 C15 C16 119.24(18)
C14 C15 H15 120.7(11)
C16 C15 H15 120.1(11)
C11 C16 C15 119.71(16)
C11 C16 H16 123.0(12)
C15 C16 H16 117.3(12)

loop_
_geom_bond_atom_site_label_1
_geom_bond_atom_site_label_2
_geom_bond_distance
Cl1 C14 1.7408(17)
O1 C2 1.286(2)
O1 H2B 0.80(7)
N1 N2 1.2970(19)
N1 C1 1.3522(19)
N2 C11 1.406(2)
N2 H2A 0.88(4)
C1 C2 1.438(2)
C1 C6 1.456(2)
C2 C3 1.432(2)
C3 C4 1.343(3)
C3 H3 0.97(2)
C4 C5 1.429(3)
C4 H4 0.93(2)
C5 C7 1.408(2)
C5 C6 1.416(2)
C6 C10 1.398(2)
C7 C8 1.360(3)
C7 H7 0.93(2)
C8 C9 1.398(3)
C8 H8 0.95(2)
C9 C10 1.376(2)
C9 H9 0.97(2)
C10 H10 0.963(18)
C11 C16 1.382(2)
C11 C12 1.392(2)
C12 C13 1.383(2)
C12 H12 0.95(2)
C13 C14 1.369(3)
C13 H13 0.97(2)
C14 C15 1.385(3)
C15 C16 1.386(2)
C15 H15 1.00(2)
C16 H16 0.96(2)
